data_1552911
loop_
_publ_author_name
'Greenhalgh, Mark D.'
'Qu, Shen'
'Slawin, Alexandra M. Z.'
'Smith, Andrew D.'

_publ_section_title
;
 Multiple roles of aryloxide leaving groups in enantioselective
 annulations employing \a,\b-unsaturated acyl ammonium catalysis.
;
_journal_issue 21
_journal_name_full 'Chemical science'
_journal_page_first 4909
_journal_page_last 4918
_journal_paper_doi 10.1039/c8sc01324a
_journal_volume 9
_journal_year 2018
_chemical_absolute_configuration ad
_chemical_formula_moiety 'C17 H10 F3 N O3 S'
_chemical_formula_sum 'C17 H10 F3 N O3 S'
_chemical_formula_weight 365.33
_space_group_crystal_system orthorhombic
_space_group_IT_number 19
_space_group_name_Hall 'P 2ac 2ab'
_space_group_name_H-M_alt 'P 21 21 21'
_symmetry_space_group_name_Hall 'P 2ac 2ab'
_symmetry_space_group_name_H-M 'P 21 21 21'
_atom_sites_solution_hydrogens geom
_atom_sites_solution_primary direct
_atom_sites_solution_secondary difmap
_audit_creation_date 2017-02-07
_audit_creation_method 'by CrystalStructure 4.2'
_audit_update_record
;
2018-03-05 deposited with the CCDC.
2018-05-14 downloaded from the CCDC.
;
_cell_angle_alpha 90.0000
_cell_angle_beta 90.0000
_cell_angle_gamma 90.0000
_cell_formula_units_Z 4
_cell_length_a 5.66599(6)
_cell_length_b 8.61364(10)
_cell_length_c 31.0135(3)
_cell_measurement_reflns_used 12159
_cell_measurement_temperature 125
_cell_measurement_theta_max 75.30
_cell_measurement_theta_min 5.09
_cell_volume 1513.61(3)
_computing_cell_refinement 'CrysAlisPro 1.171.38.41 (Rigaku OD, 2015)'
_computing_data_collection 'CrysAlisPro 1.171.38.41 (Rigaku OD, 2015)'
_computing_data_reduction 'CrysAlisPro 1.171.38.41 (Rigaku OD, 2015)'
_computing_molecular_graphics 'CrystalStructure 4.2'
_computing_publication_material 'CrystalStructure 4.2 (Rigaku, 2015)'
_computing_structure_refinement 'SHELXL Version 2014/7 (Sheldrick, 2008)'
_computing_structure_solution 'SIR2011 (Burla, et al., 2012)'
_diffrn_ambient_temperature 125
_diffrn_detector_area_resol_mean 5.811
_diffrn_measured_fraction_theta_full 0.999
_diffrn_measured_fraction_theta_max 0.991
_diffrn_measurement_device_type 'Rigaku XtaLAB P200'
_diffrn_measurement_method \w
_diffrn_radiation_type 'Cu K\a'
_diffrn_radiation_wavelength 1.54187
_diffrn_reflns_av_R_equivalents 0.0234
_diffrn_reflns_Laue_measured_fraction_full 0.999
_diffrn_reflns_Laue_measured_fraction_max 0.991
_diffrn_reflns_limit_h_max 7
_diffrn_reflns_limit_h_min -7
_diffrn_reflns_limit_k_max 10
_diffrn_reflns_limit_k_min -10
_diffrn_reflns_limit_l_max 37
_diffrn_reflns_limit_l_min -38
_diffrn_reflns_number 16368
_diffrn_reflns_point_group_measured_fraction_full 0.998
_diffrn_reflns_point_group_measured_fraction_max 0.983
_diffrn_reflns_theta_full 67.687
_diffrn_reflns_theta_max 75.514
_diffrn_reflns_theta_min 2.850
_diffrn_standards_number 0
_exptl_absorpt_coefficient_mu 2.401
_exptl_absorpt_correction_T_max 0.787
_exptl_absorpt_correction_T_min 0.545
_exptl_absorpt_correction_type multi-scan
_exptl_absorpt_process_details
;
CrysAlisPro 1.171.38.41 (Rigaku Oxford Diffraction, 2015)
Empirical absorption correction using spherical harmonics,
 implemented in SCALE3 ABSPACK scaling algorithm.
;
_exptl_crystal_colour colourless
_exptl_crystal_density_diffrn 1.603
_exptl_crystal_density_method 'not measured'
_exptl_crystal_description prism
_exptl_crystal_F_000 744.00
_exptl_crystal_size_max 0.200
_exptl_crystal_size_mid 0.200
_exptl_crystal_size_min 0.100
_refine_diff_density_max 0.46
_refine_diff_density_min -0.77
_refine_ls_abs_structure_details
;
 Flack x determined using 1229 quotients [(I+)-(I-)]/[(I+)+(I-)]
 (Parsons, Flack and Wagner, Acta Cryst. B69 (2013) 249-259).
;
_refine_ls_abs_structure_Flack 0.008(15)
_refine_ls_extinction_coef 0.080(4)
_refine_ls_extinction_method SHELXL
_refine_ls_goodness_of_fit_ref 0.962
_refine_ls_hydrogen_treatment constr
_refine_ls_number_parameters 227
_refine_ls_number_reflns 3066
_refine_ls_number_restraints 0
_refine_ls_R_factor_all 0.0479
_refine_ls_R_factor_gt 0.0479
_refine_ls_shift/su_max 0.001
_refine_ls_structure_factor_coef Fsqd
_refine_ls_weighting_details 'w = 1/[\s^2^(Fo^2^)+(0.1049P)^2^+0.3931P] where P=(Fo^2^+2Fc^2^)/3'
_refine_ls_weighting_scheme calc
_refine_ls_wR_factor_gt 0.1124
_refine_ls_wR_factor_ref 0.1124
_reflns_Friedel_coverage 0.673
_reflns_Friedel_fraction_full 0.996
_reflns_Friedel_fraction_max 0.970
_reflns_number_gt 3065
_reflns_number_total 3066
_reflns_threshold_expression F^2^>2.0\s(F^2^)
_cod_data_source_file c8sc01324a3.cif
_cod_data_source_block 41
_cod_depositor_comments
;
The following automatic conversions were performed:

'_chemical_absolute_configuration' value ' ad ' changed to 'ad'
according to
/home/data/users/saulius/crontab/automatic-downloads/current/RSC/lib/dictionaries/cif_core.dic
dictionary named 'cif_core.dic' version 2.4.2 from 2011-04-26.

Automatic conversion script
Id: cif_fix_values 5376 2017-05-30 11:51:03Z andrius 
;
_cod_database_code 1552911

loop_
_space_group_symop_id
_space_group_symop_operation_xyz
1 +X,+Y,+Z
2 1/2-X,-Y,1/2+Z
3 1/2+X,1/2-Y,-Z
4 -X,1/2+Y,1/2-Z

loop_
_atom_site_label
_atom_site_type_symbol
_atom_site_fract_x
_atom_site_fract_y
_atom_site_fract_z
_atom_site_U_iso_or_equiv
_atom_site_adp_type
_atom_site_occupancy
_atom_site_site_symmetry_order
_atom_site_calc_flag
_atom_site_refinement_flags_posn
_atom_site_refinement_flags_adp
S18 S 0.17099(12) 0.23806(9) 0.75758(2) 0.0277(3) Uani 1 1 d . .
F1 F -0.0296(3) 0.85729(19) 0.85323(5) 0.0252(4) Uani 1 1 d . .
F2 F 0.2616(4) 1.01533(18) 0.86058(5) 0.0300(4) Uani 1 1 d . .
F3 F 0.2791(3) 0.83395(19) 0.81273(5) 0.0279(4) Uani 1 1 d . .
O2 O -0.1611(3) 0.7748(2) 0.96594(6) 0.0214(4) Uani 1 1 d . .
O7 O 0.0545(3) 0.35985(18) 0.88678(5) 0.0142(4) Uani 1 1 d . .
O15 O 0.6653(3) 0.5698(2) 0.84358(6) 0.0205(4) Uani 1 1 d . .
N1 N -0.0388(4) 0.5735(2) 0.92465(6) 0.0122(4) Uani 1 1 d . .
C2 C -0.0132(4) 0.7212(3) 0.94189(7) 0.0138(5) Uani 1 1 d . .
C3 C 0.2189(5) 0.7979(3) 0.93082(8) 0.0177(5) Uani 1 1 d . .
H3A H 0.3368 0.7675 0.9528 0.021 Uiso 1 1 calc R U
H3B H 0.1979 0.9118 0.9328 0.021 Uiso 1 1 calc R U
C4 C 0.3192(4) 0.7595(3) 0.88619(7) 0.0147(5) Uani 1 1 d . .
H4 H 0.4925 0.7815 0.8868 0.018 Uiso 1 1 calc R U
C5 C 0.2860(4) 0.5909(3) 0.87340(7) 0.0128(5) Uani 1 1 d . .
C6 C 0.1118(4) 0.5122(3) 0.89284(7) 0.0117(5) Uani 1 1 d . .
C8 C -0.1399(4) 0.3282(3) 0.91275(7) 0.0134(5) Uani 1 1 d . .
C9 C -0.2577(5) 0.1888(3) 0.91518(8) 0.0201(5) Uani 1 1 d . .
H9 H -0.2120 0.1007 0.8988 0.024 Uiso 1 1 calc R U
C10 C -0.4497(5) 0.1861(3) 0.94355(8) 0.0221(5) Uani 1 1 d . .
H10 H -0.5385 0.0931 0.9465 0.026 Uiso 1 1 calc R U
C11 C -0.5143(5) 0.3154(3) 0.96758(8) 0.0198(5) Uani 1 1 d . .
H11 H -0.6455 0.3083 0.9866 0.024 Uiso 1 1 calc R U
C12 C -0.3913(4) 0.4562(3) 0.96461(7) 0.0154(5) Uani 1 1 d . .
H12 H -0.4352 0.5448 0.9810 0.018 Uiso 1 1 calc R U
C13 C -0.2018(4) 0.4584(3) 0.93640(7) 0.0121(5) Uani 1 1 d . .
C14 C 0.2071(5) 0.8663(3) 0.85271(8) 0.0189(5) Uani 1 1 d . .
C15 C 0.4608(4) 0.5202(3) 0.84414(7) 0.0131(5) Uani 1 1 d . .
C16 C 0.3917(4) 0.3933(3) 0.81453(7) 0.0132(5) Uani 1 1 d . .
C17 C 0.1760(4) 0.3853(3) 0.79437(7) 0.0158(5) Uani 1 1 d . .
H17 H 0.0470 0.4527 0.8001 0.019 Uiso 1 1 calc R U
C19 C 0.4495(5) 0.1800(3) 0.76829(8) 0.0198(5) Uani 1 1 d . .
H19 H 0.5263 0.0946 0.7549 0.024 Uiso 1 1 calc R U
C20 C 0.5520(4) 0.2770(3) 0.80010(8) 0.0179(5) Uani 1 1 d . .
H20 H 0.7088 0.2658 0.8105 0.021 Uiso 1 1 calc R U

loop_
_atom_site_aniso_label
_atom_site_aniso_U_11
_atom_site_aniso_U_22
_atom_site_aniso_U_33
_atom_site_aniso_U_23
_atom_site_aniso_U_13
_atom_site_aniso_U_12
S18 0.0285(4) 0.0337(4) 0.0209(4) -0.0093(3) -0.0014(2) -0.0060(3)
F1 0.0272(8) 0.0235(8) 0.0250(8) 0.0019(6) -0.0053(6) 0.0012(7)
F2 0.0531(11) 0.0117(7) 0.0251(8) 0.0011(6) 0.0007(7) -0.0098(7)
F3 0.0460(10) 0.0248(8) 0.0128(7) 0.0013(6) 0.0055(7) -0.0016(8)
O2 0.0285(10) 0.0180(8) 0.0178(9) -0.0064(7) 0.0059(7) -0.0022(8)
O7 0.0162(8) 0.0099(7) 0.0166(8) -0.0012(6) 0.0052(6) -0.0033(6)
O15 0.0110(8) 0.0265(9) 0.0241(9) -0.0009(7) -0.0006(7) -0.0049(7)
N1 0.0153(9) 0.0112(8) 0.0100(8) -0.0018(7) 0.0013(7) -0.0027(7)
C2 0.0203(11) 0.0130(11) 0.0083(9) -0.0019(8) -0.0008(8) -0.0026(9)
C3 0.0252(12) 0.0154(10) 0.0124(10) -0.0025(8) -0.0006(9) -0.0080(10)
C4 0.0160(10) 0.0150(10) 0.0131(10) -0.0008(8) -0.0008(8) -0.0076(9)
C5 0.0124(11) 0.0136(10) 0.0122(10) -0.0013(8) -0.0012(8) -0.0027(8)
C6 0.0137(10) 0.0107(9) 0.0107(9) -0.0030(8) 0.0000(8) -0.0004(9)
C8 0.0156(11) 0.0145(10) 0.0102(10) 0.0000(8) 0.0017(9) -0.0026(9)
C9 0.0271(12) 0.0158(10) 0.0173(11) -0.0024(9) 0.0002(10) -0.0076(11)
C10 0.0235(12) 0.0237(12) 0.0190(12) 0.0010(9) -0.0011(10) -0.0146(11)
C11 0.0164(11) 0.0311(13) 0.0118(10) 0.0031(9) 0.0001(9) -0.0068(10)
C12 0.0143(10) 0.0202(11) 0.0117(10) -0.0003(8) 0.0000(9) 0.0008(9)
C13 0.0132(10) 0.0128(10) 0.0104(10) 0.0006(8) -0.0020(8) -0.0024(8)
C14 0.0299(14) 0.0126(10) 0.0143(11) -0.0008(8) 0.0012(9) -0.0047(10)
C15 0.0120(10) 0.0163(10) 0.0110(9) 0.0020(8) 0.0001(8) -0.0012(9)
C16 0.0129(10) 0.0159(10) 0.0108(9) 0.0004(8) 0.0025(8) -0.0028(9)
C17 0.0160(10) 0.0199(11) 0.0114(10) -0.0020(8) -0.0005(8) -0.0014(9)
C19 0.0230(12) 0.0178(11) 0.0186(12) -0.0014(9) 0.0149(10) 0.0028(10)
C20 0.0152(11) 0.0208(12) 0.0177(11) -0.0011(9) 0.0061(8) 0.0010(10)

loop_
_atom_type_symbol
_atom_type_description
_atom_type_scat_dispersion_real
_atom_type_scat_dispersion_imag
_atom_type_scat_source
C C 0.0181 0.0091
;
International Tables for Crystallography
(Vol. C, Tables 4.2.6.8 and 6.1.1.4)
;
H H 0.0000 0.0000
;
International Tables for Crystallography
(Vol. C, Table 6.1.1.4)
;
F F 0.0727 0.0534
;
International Tables for Crystallography
(Vol. C, Tables 4.2.6.8 and 6.1.1.4)
;
N N 0.0311 0.0180
;
International Tables for Crystallography
(Vol. C, Tables 4.2.6.8 and 6.1.1.4)
;
O O 0.0492 0.0322
;
International Tables for Crystallography
(Vol. C, Tables 4.2.6.8 and 6.1.1.4)
;
S S 0.3331 0.5567
;
International Tables for Crystallography
(Vol. C, Tables 4.2.6.8 and 6.1.1.4)
;

loop_
_geom_angle_atom_site_label_1
_geom_angle_atom_site_label_2
_geom_angle_atom_site_label_3
_geom_angle
C19 S18 C17 94.20(13)
C6 O7 C8 107.29(18)
C2 N1 C13 128.06(19)
C2 N1 C6 123.4(2)
C13 N1 C6 108.44(18)
O2 C2 N1 120.9(2)
O2 C2 C3 125.0(2)
N1 C2 C3 113.9(2)
C2 C3 C4 115.70(19)
C2 C3 H3A 108.4
C4 C3 H3A 108.4
C2 C3 H3B 108.4
C4 C3 H3B 108.4
H3A C3 H3B 107.4
C5 C4 C14 110.32(19)
C5 C4 C3 113.35(19)
C14 C4 C3 109.3(2)
C5 C4 H4 107.9
C14 C4 H4 107.9
C3 C4 H4 107.9
C6 C5 C15 124.2(2)
C6 C5 C4 117.2(2)
C15 C5 C4 118.2(2)
C5 C6 O7 126.8(2)
C5 C6 N1 124.9(2)
O7 C6 N1 108.24(19)
C9 C8 C13 123.7(2)
C9 C8 O7 125.9(2)
C13 C8 O7 110.4(2)
C8 C9 C10 115.3(2)
C8 C9 H9 122.4
C10 C9 H9 122.4
C11 C10 C9 121.9(2)
C11 C10 H10 119.1
C9 C10 H10 119.1
C10 C11 C12 121.8(2)
C10 C11 H11 119.1
C12 C11 H11 119.1
C13 C12 C11 116.0(2)
C13 C12 H12 122.0
C11 C12 H12 122.0
C12 C13 C8 121.3(2)
C12 C13 N1 133.2(2)
C8 C13 N1 105.52(19)
F3 C14 F2 107.3(2)
F3 C14 F1 107.7(2)
F2 C14 F1 106.4(2)
F3 C14 C4 112.3(2)
F2 C14 C4 110.9(2)
F1 C14 C4 111.9(2)
O15 C15 C5 119.7(2)
O15 C15 C16 119.7(2)
C5 C15 C16 120.6(2)
C17 C16 C20 112.9(2)
C17 C16 C15 123.7(2)
C20 C16 C15 123.1(2)
C16 C17 S18 110.88(19)
C16 C17 H17 124.6
S18 C17 H17 124.6
C20 C19 S18 110.21(18)
C20 C19 H19 124.9
S18 C19 H19 124.9
C19 C20 C16 111.8(2)
C19 C20 H20 124.1
C16 C20 H20 124.1

loop_
_geom_bond_atom_site_label_1
_geom_bond_atom_site_label_2
_geom_bond_distance
S18 C19 1.688(3)
S18 C17 1.706(2)
F1 C14 1.343(3)
F2 C14 1.343(3)
F3 C14 1.335(3)
O2 C2 1.214(3)
O7 C6 1.365(3)
O7 C8 1.391(3)
O15 C15 1.235(3)
N1 C2 1.387(3)
N1 C13 1.403(3)
N1 C6 1.407(3)
C2 C3 1.511(3)
C3 C4 1.533(3)
C3 H3A 0.9900
C3 H3B 0.9900
C4 C5 1.518(3)
C4 C14 1.525(3)
C4 H4 1.0000
C5 C6 1.340(3)
C5 C15 1.475(3)
C8 C9 1.375(3)
C8 C13 1.386(3)
C9 C10 1.399(4)
C9 H9 0.9500
C10 C11 1.390(4)
C10 H10 0.9500
C11 C12 1.402(4)
C11 H11 0.9500
C12 C13 1.385(3)
C12 H12 0.9500
C15 C16 1.480(3)
C16 C17 1.375(3)
C16 C20 1.425(3)
C17 H17 0.9500
C19 C20 1.417(4)
C19 H19 0.9500
C20 H20 0.9500

loop_
_geom_torsion_atom_site_label_1
_geom_torsion_atom_site_label_2
_geom_torsion_atom_site_label_3
_geom_torsion_atom_site_label_4
_geom_torsion
C13 N1 C2 O2 -11.4(4)
C6 N1 C2 O2 172.4(2)
C13 N1 C2 C3 163.8(2)
C6 N1 C2 C3 -12.4(3)
O2 C2 C3 C4 -150.9(2)
N1 C2 C3 C4 34.1(3)
C2 C3 C4 C5 -39.4(3)
C2 C3 C4 C14 84.1(2)
C14 C4 C5 C6 -100.0(3)
C3 C4 C5 C6 22.9(3)
C14 C4 C5 C15 86.2(3)
C3 C4 C5 C15 -150.8(2)
C15 C5 C6 O7 -5.4(4)
C4 C5 C6 O7 -178.7(2)
C15 C5 C6 N1 172.1(2)
C4 C5 C6 N1 -1.2(3)
C8 O7 C6 C5 -178.8(2)
C8 O7 C6 N1 3.4(2)
C2 N1 C6 C5 -4.7(4)
C13 N1 C6 C5 178.4(2)
C2 N1 C6 O7 173.13(19)
C13 N1 C6 O7 -3.7(2)
C6 O7 C8 C9 177.8(2)
C6 O7 C8 C13 -2.0(3)
C13 C8 C9 C10 0.2(4)
O7 C8 C9 C10 -179.5(2)
C8 C9 C10 C11 -0.3(4)
C9 C10 C11 C12 0.3(4)
C10 C11 C12 C13 -0.1(4)
C11 C12 C13 C8 0.0(3)
C11 C12 C13 N1 -179.9(2)
C9 C8 C13 C12 -0.1(4)
O7 C8 C13 C12 179.74(19)
C9 C8 C13 N1 179.9(2)
O7 C8 C13 N1 -0.3(3)
C2 N1 C13 C12 5.7(4)
C6 N1 C13 C12 -177.6(2)
C2 N1 C13 C8 -174.2(2)
C6 N1 C13 C8 2.4(2)
C5 C4 C14 F3 -51.8(3)
C3 C4 C14 F3 -177.11(19)
C5 C4 C14 F2 -171.9(2)
C3 C4 C14 F2 62.8(3)
C5 C4 C14 F1 69.5(3)
C3 C4 C14 F1 -55.8(3)
C6 C5 C15 O15 -145.7(2)
C4 C5 C15 O15 27.6(3)
C6 C5 C15 C16 36.1(3)
C4 C5 C15 C16 -150.6(2)
O15 C15 C16 C17 -142.1(2)
C5 C15 C16 C17 36.1(3)
O15 C15 C16 C20 30.3(4)
C5 C15 C16 C20 -151.6(2)
C20 C16 C17 S18 -0.8(3)
C15 C16 C17 S18 172.30(18)
C19 S18 C17 C16 1.19(19)
C17 S18 C19 C20 -1.3(2)
S18 C19 C20 C16 1.0(3)
C17 C16 C20 C19 -0.2(3)
C15 C16 C20 C19 -173.3(2)
